data_4084728
loop_
_publ_author_name
'Ma, Chong'
'Ai, Chunjin'
'Li, Zhefu'
'Li, Bin'
'Song, Haibin'
'Xu, Shansheng'
'Wang, Baiquan'

_publ_section_title
;
 Synthesis and Alkyne Insertion Reactions of NHC-Based Cyclometalated
 Ruthenium(II) Complexes
;
_journal_issue 19
_journal_name_full Organometallics
_journal_page_first 5164
_journal_paper_doi 10.1021/om500369g
_journal_volume 33
_journal_year 2014
_chemical_formula_sum 'C33 H35 Br N2 Ru'
_chemical_formula_weight 640.61
_chemical_name_systematic
; 
 ? 
;
_space_group_IT_number 14
_symmetry_cell_setting monoclinic
_symmetry_space_group_name_Hall '-P 2yn'
_symmetry_space_group_name_H-M 'P 1 21/n 1'
_atom_sites_solution_hydrogens geom
_atom_sites_solution_primary direct
_atom_sites_solution_secondary difmap
_audit_creation_method SHELXL-97
_cell_angle_alpha 90.00
_cell_angle_beta 93.836(5)
_cell_angle_gamma 90.00
_cell_formula_units_Z 4
_cell_length_a 8.486(2)
_cell_length_b 15.749(4)
_cell_length_c 20.874(6)
_cell_measurement_reflns_used 10251
_cell_measurement_temperature 113(2)
_cell_measurement_theta_max 27.9
_cell_measurement_theta_min 1.3
_cell_volume 2783.5(13)
_computing_cell_refinement CrystalClear
_computing_data_collection CrystalClear
_computing_data_reduction CrystalClear
_computing_molecular_graphics 'Bruker SHELXTL'
_computing_publication_material 'CrystalStructure 3.8'
_computing_structure_refinement 'SHELXL-97 (Sheldrick, 1997)'
_computing_structure_solution 'SHELXS-97 (Sheldrick, 1990)'
_diffrn_ambient_temperature 113(2)
_diffrn_detector_area_resol_mean 14.22
_diffrn_measured_fraction_theta_full 0.988
_diffrn_measured_fraction_theta_max 0.988
_diffrn_measurement_device_type 'Rigaku Saturn724 CCD'
_diffrn_measurement_method '\w and \f scans'
_diffrn_radiation_monochromator multilayer
_diffrn_radiation_source 'rotating anode'
_diffrn_radiation_type MoK\a
_diffrn_radiation_wavelength 0.71073
_diffrn_reflns_av_R_equivalents 0.0477
_diffrn_reflns_av_sigmaI/netI 0.0483
_diffrn_reflns_limit_h_max 11
_diffrn_reflns_limit_h_min -11
_diffrn_reflns_limit_k_max 20
_diffrn_reflns_limit_k_min -20
_diffrn_reflns_limit_l_max 27
_diffrn_reflns_limit_l_min -27
_diffrn_reflns_number 27971
_diffrn_reflns_theta_full 27.95
_diffrn_reflns_theta_max 27.95
_diffrn_reflns_theta_min 1.62
_diffrn_standards_decay_% 0
_diffrn_standards_interval_count 0
_diffrn_standards_interval_time 0
_diffrn_standards_number 0
_exptl_absorpt_coefficient_mu 2.023
_exptl_absorpt_correction_T_max 0.7933
_exptl_absorpt_correction_T_min 0.6877
_exptl_absorpt_correction_type multi-scan
_exptl_absorpt_process_details CrystalClear
_exptl_crystal_colour Colorless
_exptl_crystal_density_diffrn 1.529
_exptl_crystal_density_method 'not measured'
_exptl_crystal_description Prism
_exptl_crystal_F_000 1304
_exptl_crystal_size_max 0.20
_exptl_crystal_size_mid 0.18
_exptl_crystal_size_min 0.12
_refine_diff_density_max 1.495
_refine_diff_density_min -1.359
_refine_diff_density_rms 0.111
_refine_ls_extinction_method none
_refine_ls_goodness_of_fit_ref 1.083
_refine_ls_hydrogen_treatment constr
_refine_ls_matrix_type full
_refine_ls_number_parameters 340
_refine_ls_number_reflns 6612
_refine_ls_number_restraints 0
_refine_ls_restrained_S_all 1.083
_refine_ls_R_factor_all 0.0785
_refine_ls_R_factor_gt 0.0649
_refine_ls_shift/su_max 0.003
_refine_ls_shift/su_mean 0.000
_refine_ls_structure_factor_coef Fsqd
_refine_ls_weighting_details 'calc w=1/[\s^2^(Fo^2^)+(0.0690P)^2^+6.4065P] where P=(Fo^2^+2Fc^2^)/3'
_refine_ls_weighting_scheme calc
_refine_ls_wR_factor_gt 0.1569
_refine_ls_wR_factor_ref 0.1657
_reflns_number_gt 5271
_reflns_number_total 6612
_reflns_threshold_expression >2sigma(I)
_cod_data_source_file om500369g_si_001.cif
_cod_data_source_block 2j
_cod_depositor_comments
;
The following automatic conversions were performed:

'_symmetry_cell_setting' value 'Monoclinic' changed to 'monoclinic'
according to
/usr/data/users/saulius/crontab/automatic-downloads/current/ACS/lib/dictionaries/cif_core.dic
dictionary named 'cif_core.dic' version 2.4.2 from
2011-04-26.

'_exptl_absorpt_correction_type' value 'MULTI-SCAN'
changed to 'multi-scan' according to
/usr/data/users/saulius/crontab/automatic-downloads/current/ACS/lib/dictionaries/cif_core.dic
dictionary named 'cif_core.dic' version 2.4.2 from
2011-04-26.

'_refine_ls_hydrogen_treatment' value 'CONSTR' changed
to 'constr' according to
/usr/data/users/saulius/crontab/automatic-downloads/current/ACS/lib/dictionaries/cif_core.dic
dictionary named 'cif_core.dic' version 2.4.2 from 2011-04-26.

Automatic conversion script
Id: cif_fix_values 2827 2014-09-09 07:05:25Z andrius 
;
_cod_original_sg_symbol_H-M P2(1)/n
_cod_database_code 4084728

loop_
_symmetry_equiv_pos_as_xyz
'x, y, z'
'-x+1/2, y+1/2, -z+1/2'
'-x, -y, -z'
'x-1/2, -y-1/2, z-1/2'

loop_
_atom_site_label
_atom_site_type_symbol
_atom_site_fract_x
_atom_site_fract_y
_atom_site_fract_z
_atom_site_U_iso_or_equiv
_atom_site_adp_type
_atom_site_occupancy
_atom_site_symmetry_multiplicity
_atom_site_calc_flag
_atom_site_refinement_flags
Ru1 Ru 0.34792(5) 0.95185(3) 0.24804(2) 0.04102(15) Uani 1 1 d .
Br1 Br 0.62668(7) 0.89150(4) 0.26881(3) 0.0571(2) Uani 1 1 d .
N1 N 0.3558(5) 1.0165(3) 0.3800(2) 0.0360(9) Uani 1 1 d .
N2 N 0.2270(4) 0.8972(2) 0.38076(19) 0.0322(8) Uani 1 1 d .
C15 C 0.1968(5) 0.7447(3) 0.4105(2) 0.0332(10) Uani 1 1 d .
C1 C 0.4484(6) 1.0641(3) 0.2832(3) 0.0429(12) Uani 1 1 d .
C2 C 0.5331(7) 1.1226(4) 0.2483(3) 0.0513(14) Uani 1 1 d .
H2 H 0.5400 1.1141 0.2035 0.062 Uiso 1 1 calc R
C3 C 0.6072(7) 1.1926(4) 0.2772(3) 0.0542(15) Uani 1 1 d .
H3 H 0.6624 1.2318 0.2523 0.065 Uiso 1 1 calc R
C4 C 0.5999(6) 1.2049(3) 0.3429(3) 0.0517(15) Uani 1 1 d .
H4 H 0.6526 1.2520 0.3629 0.062 Uiso 1 1 calc R
C5 C 0.5164(6) 1.1490(3) 0.3796(3) 0.0461(13) Uani 1 1 d .
H5 H 0.5106 1.1573 0.4245 0.055 Uiso 1 1 calc R
C6 C 0.4412(6) 1.0803(3) 0.3481(3) 0.0401(11) Uani 1 1 d .
C7 C 0.3045(6) 1.0094(3) 0.4416(2) 0.0360(10) Uani 1 1 d .
C8 C 0.3184(6) 1.0605(3) 0.4959(3) 0.0443(12) Uani 1 1 d .
H8 H 0.3731 1.1131 0.4956 0.053 Uiso 1 1 calc R
C9 C 0.2506(7) 1.0325(3) 0.5502(3) 0.0476(13) Uani 1 1 d .
H9 H 0.2601 1.0661 0.5880 0.057 Uiso 1 1 calc R
C10 C 0.1680(7) 0.9557(4) 0.5507(3) 0.0459(13) Uani 1 1 d .
H10 H 0.1218 0.9383 0.5888 0.055 Uiso 1 1 calc R
C11 C 0.1522(6) 0.9042(3) 0.4966(2) 0.0385(11) Uani 1 1 d .
H11 H 0.0964 0.8519 0.4969 0.046 Uiso 1 1 calc R
C12 C 0.2212(5) 0.9325(3) 0.4423(2) 0.0340(10) Uani 1 1 d .
C13 C 0.3066(5) 0.9490(3) 0.3422(2) 0.0355(10) Uani 1 1 d .
C14 C 0.1602(6) 0.8141(3) 0.3615(2) 0.0350(10) Uani 1 1 d .
H14A H 0.2023 0.7971 0.3202 0.042 Uiso 1 1 calc R
H14B H 0.0442 0.8196 0.3542 0.042 Uiso 1 1 calc R
C21 C 0.4882(6) 0.7705(4) 0.4013(3) 0.0552(16) Uani 1 1 d .
H21A H 0.5880 0.7422 0.4147 0.083 Uiso 1 1 calc R
H21B H 0.4915 0.8294 0.4164 0.083 Uiso 1 1 calc R
H21C H 0.4727 0.7696 0.3544 0.083 Uiso 1 1 calc R
C16 C 0.3534(5) 0.7245(3) 0.4299(3) 0.0384(11) Uani 1 1 d .
C17 C 0.3846(6) 0.6618(4) 0.4756(3) 0.0494(14) Uani 1 1 d .
H17 H 0.4913 0.6500 0.4894 0.059 Uiso 1 1 calc R
C18 C 0.2660(7) 0.6161(4) 0.5017(3) 0.0498(14) Uani 1 1 d .
C19 C 0.1111(6) 0.6343(3) 0.4809(3) 0.0476(13) Uani 1 1 d .
H19 H 0.0282 0.6021 0.4974 0.057 Uiso 1 1 calc R
C20 C 0.0735(6) 0.6982(3) 0.4365(3) 0.0376(11) Uani 1 1 d .
C23 C -0.0979(6) 0.7182(4) 0.4189(3) 0.0537(15) Uani 1 1 d .
H23A H -0.1649 0.6763 0.4387 0.080 Uiso 1 1 calc R
H23B H -0.1176 0.7162 0.3721 0.080 Uiso 1 1 calc R
H23C H -0.1226 0.7751 0.4344 0.080 Uiso 1 1 calc R
C22 C 0.3034(10) 0.5476(5) 0.5514(4) 0.080(2) Uani 1 1 d .
H22A H 0.4181 0.5400 0.5573 0.120 Uiso 1 1 calc R
H22B H 0.2542 0.4941 0.5368 0.120 Uiso 1 1 calc R
H22C H 0.2622 0.5644 0.5923 0.120 Uiso 1 1 calc R
C24 C 0.4129(10) 0.7955(5) 0.1343(3) 0.076(2) Uani 1 1 d .
H24A H 0.3723 0.7778 0.0913 0.114 Uiso 1 1 calc R
H24B H 0.4086 0.7474 0.1640 0.114 Uiso 1 1 calc R
H24C H 0.5225 0.8145 0.1328 0.114 Uiso 1 1 calc R
C25 C 0.3134(8) 0.8673(4) 0.1572(3) 0.0535(15) Uani 1 1 d .
C26 C 0.3469(8) 0.9516(4) 0.1399(3) 0.0500(14) Uani 1 1 d .
H26 H 0.4319 0.9630 0.1138 0.060 Uiso 1 1 calc R
C27 C 0.2551(7) 1.0185(4) 0.1611(3) 0.0482(13) Uani 1 1 d .
H27 H 0.2767 1.0745 0.1472 0.058 Uiso 1 1 calc R
C28 C 0.1317(7) 1.0062(4) 0.2024(3) 0.0480(13) Uani 1 1 d .
C29 C 0.1007(7) 0.9207(4) 0.2204(3) 0.0500(14) Uani 1 1 d .
H29 H 0.0209 0.9095 0.2491 0.060 Uiso 1 1 calc R
C30 C 0.1862(8) 0.8526(4) 0.1963(3) 0.0536(16) Uani 1 1 d .
H30 H 0.1583 0.7960 0.2065 0.064 Uiso 1 1 calc R
C31 C 0.0354(7) 1.0797(4) 0.2233(3) 0.0557(15) Uani 1 1 d .
H31 H 0.1017 1.1321 0.2223 0.067 Uiso 1 1 calc R
C32 C -0.0148(10) 1.0681(6) 0.2909(4) 0.088(3) Uani 1 1 d .
H32A H -0.0792 1.1167 0.3025 0.131 Uiso 1 1 calc R
H32B H 0.0791 1.0643 0.3208 0.131 Uiso 1 1 calc R
H32C H -0.0768 1.0159 0.2933 0.131 Uiso 1 1 calc R
C33 C -0.1005(9) 1.0901(6) 0.1772(3) 0.076(2) Uani 1 1 d .
H33A H -0.0643 1.0931 0.1337 0.115 Uiso 1 1 calc R
H33B H -0.1564 1.1426 0.1867 0.115 Uiso 1 1 calc R
H33C H -0.1720 1.0416 0.1804 0.115 Uiso 1 1 calc R

loop_
_atom_site_aniso_label
_atom_site_aniso_U_11
_atom_site_aniso_U_22
_atom_site_aniso_U_33
_atom_site_aniso_U_23
_atom_site_aniso_U_13
_atom_site_aniso_U_12
Ru1 0.0397(2) 0.0444(2) 0.0393(3) -0.00262(18) 0.00523(18) -0.01370(18)
Br1 0.0416(3) 0.0661(4) 0.0651(4) -0.0153(3) 0.0131(3) -0.0067(3)
N1 0.030(2) 0.036(2) 0.041(2) -0.0023(18) -0.0072(17) -0.0029(16)
N2 0.0287(19) 0.0331(19) 0.034(2) -0.0016(16) -0.0013(16) -0.0023(16)
C15 0.027(2) 0.034(2) 0.038(3) -0.006(2) 0.0012(19) 0.0018(18)
C1 0.032(3) 0.037(3) 0.058(3) -0.003(2) -0.001(2) -0.010(2)
C2 0.043(3) 0.048(3) 0.064(4) 0.001(3) 0.006(3) -0.012(2)
C3 0.041(3) 0.042(3) 0.079(5) -0.001(3) 0.000(3) -0.009(2)
C4 0.034(3) 0.036(3) 0.083(4) 0.002(3) -0.015(3) -0.006(2)
C5 0.035(3) 0.041(3) 0.060(3) -0.006(3) -0.017(2) 0.002(2)
C6 0.029(2) 0.036(2) 0.055(3) -0.002(2) -0.006(2) -0.0036(19)
C7 0.030(2) 0.036(2) 0.040(3) -0.001(2) -0.008(2) 0.0059(19)
C8 0.042(3) 0.043(3) 0.046(3) -0.009(2) -0.014(2) 0.008(2)
C9 0.049(3) 0.046(3) 0.046(3) -0.010(2) -0.012(3) 0.018(3)
C10 0.049(3) 0.053(3) 0.035(3) -0.002(2) -0.004(2) 0.024(3)
C11 0.032(2) 0.042(3) 0.041(3) 0.003(2) -0.004(2) 0.011(2)
C12 0.027(2) 0.038(2) 0.035(3) -0.002(2) -0.0061(19) 0.0099(19)
C13 0.028(2) 0.040(2) 0.038(3) 0.000(2) -0.0029(19) -0.0031(19)
C14 0.032(2) 0.035(2) 0.038(3) -0.002(2) -0.001(2) -0.0060(19)
C21 0.025(2) 0.044(3) 0.095(5) -0.003(3) -0.001(3) 0.000(2)
C16 0.026(2) 0.034(2) 0.055(3) -0.009(2) -0.003(2) 0.0023(18)
C17 0.035(3) 0.046(3) 0.065(4) -0.006(3) -0.010(3) 0.011(2)
C18 0.051(3) 0.043(3) 0.055(3) 0.003(3) 0.004(3) 0.014(2)
C19 0.040(3) 0.046(3) 0.059(3) 0.009(3) 0.017(3) 0.011(2)
C20 0.030(2) 0.037(2) 0.046(3) 0.004(2) 0.005(2) 0.007(2)
C23 0.025(2) 0.047(3) 0.090(5) 0.013(3) 0.015(3) 0.004(2)
C22 0.079(5) 0.071(5) 0.088(5) 0.031(4) -0.003(4) 0.024(4)
C24 0.107(6) 0.064(4) 0.059(4) -0.016(3) 0.022(4) -0.015(4)
C25 0.072(4) 0.053(3) 0.036(3) -0.005(3) 0.002(3) -0.025(3)
C26 0.062(4) 0.053(3) 0.037(3) -0.003(2) 0.014(3) -0.015(3)
C27 0.053(3) 0.051(3) 0.040(3) 0.008(2) 0.001(3) -0.018(3)
C28 0.047(3) 0.059(3) 0.036(3) 0.001(3) -0.007(2) -0.008(3)
C29 0.041(3) 0.076(4) 0.032(3) -0.003(3) -0.005(2) -0.025(3)
C30 0.071(4) 0.053(3) 0.035(3) 0.006(3) -0.010(3) -0.036(3)
C31 0.049(3) 0.072(4) 0.045(3) 0.004(3) -0.003(3) -0.004(3)
C32 0.068(5) 0.134(8) 0.062(5) 0.000(5) 0.011(4) 0.031(5)
C33 0.067(5) 0.103(6) 0.060(4) 0.016(4) 0.010(4) 0.013(4)

loop_
_atom_type_symbol
_atom_type_description
_atom_type_scat_dispersion_real
_atom_type_scat_dispersion_imag
_atom_type_scat_source
C C 0.0033 0.0016 'International Tables Vol C Tables 4.2.6.8 and 6.1.1.4'
H H 0.0000 0.0000 'International Tables Vol C Tables 4.2.6.8 and 6.1.1.4'
N N 0.0061 0.0033 'International Tables Vol C Tables 4.2.6.8 and 6.1.1.4'
Br Br -0.2901 2.4595 'International Tables Vol C Tables 4.2.6.8 and 6.1.1.4'
Ru Ru -1.2594 0.8363 'International Tables Vol C Tables 4.2.6.8 and 6.1.1.4'

loop_
_geom_angle_atom_site_label_1
_geom_angle_atom_site_label_2
_geom_angle_atom_site_label_3
_geom_angle
C13 Ru1 C1 76.6(2)
C13 Ru1 C28 103.7(2)
C1 Ru1 C28 97.7(2)
C13 Ru1 C29 91.5(2)
C1 Ru1 C29 130.3(2)
C28 Ru1 C29 38.0(2)
C13 Ru1 C27 137.6(2)
C1 Ru1 C27 90.0(2)
C28 Ru1 C27 37.7(2)
C29 Ru1 C27 66.8(2)
C13 Ru1 C26 169.7(2)
C1 Ru1 C26 109.2(2)
C28 Ru1 C26 67.5(2)
C29 Ru1 C26 78.3(2)
C27 Ru1 C26 36.6(2)
C13 Ru1 C30 107.75(19)
C1 Ru1 C30 164.3(2)
C28 Ru1 C30 66.7(2)
C29 Ru1 C30 36.4(2)
C27 Ru1 C30 76.5(2)
C26 Ru1 C30 64.3(2)
C13 Ru1 C25 139.65(19)
C1 Ru1 C25 143.5(2)
C28 Ru1 C25 79.2(2)
C29 Ru1 C25 65.8(2)
C27 Ru1 C25 65.2(2)
C26 Ru1 C25 35.86(19)
C30 Ru1 C25 35.7(2)
C13 Ru1 Br1 92.63(14)
C1 Ru1 Br1 84.44(15)
C28 Ru1 Br1 163.59(15)
C29 Ru1 Br1 144.91(18)
C27 Ru1 Br1 126.42(16)
C26 Ru1 Br1 96.34(17)
C30 Ru1 Br1 110.05(18)
C25 Ru1 Br1 89.42(18)
C13 N1 C7 111.6(4)
C13 N1 C6 114.9(4)
C7 N1 C6 133.5(4)
C13 N2 C12 110.8(4)
C13 N2 C14 124.7(4)
C12 N2 C14 124.5(4)
C16 C15 C20 119.0(5)
C16 C15 C14 120.4(4)
C20 C15 C14 120.6(4)
C6 C1 C2 116.4(5)
C6 C1 Ru1 117.3(4)
C2 C1 Ru1 126.1(4)
C3 C2 C1 122.0(6)
C3 C2 H2 119.0
C1 C2 H2 119.0
C2 C3 C4 119.4(6)
C2 C3 H3 120.3
C4 C3 H3 120.3
C3 C4 C5 120.9(5)
C3 C4 H4 119.6
C5 C4 H4 119.6
C4 C5 C6 117.6(6)
C4 C5 H5 121.2
C6 C5 H5 121.2
C1 C6 C5 123.7(5)
C1 C6 N1 112.5(4)
C5 C6 N1 123.7(5)
C8 C7 N1 134.0(5)
C8 C7 C12 120.5(5)
N1 C7 C12 105.5(4)
C9 C8 C7 118.0(5)
C9 C8 H8 121.0
C7 C8 H8 121.0
C8 C9 C10 121.4(5)
C8 C9 H9 119.3
C10 C9 H9 119.3
C11 C10 C9 121.3(5)
C11 C10 H10 119.4
C9 C10 H10 119.4
C12 C11 C10 117.1(5)
C12 C11 H11 121.5
C10 C11 H11 121.5
C11 C12 N2 131.7(5)
C11 C12 C7 121.8(5)
N2 C12 C7 106.5(4)
N2 C13 N1 105.6(4)
N2 C13 Ru1 135.7(4)
N1 C13 Ru1 118.5(3)
N2 C14 C15 113.5(4)
N2 C14 H14A 108.9
C15 C14 H14A 108.9
N2 C14 H14B 108.9
C15 C14 H14B 108.9
H14A C14 H14B 107.7
C16 C21 H21A 109.5
C16 C21 H21B 109.5
H21A C21 H21B 109.5
C16 C21 H21C 109.5
H21A C21 H21C 109.5
H21B C21 H21C 109.5
C17 C16 C15 119.6(5)
C17 C16 C21 119.9(5)
C15 C16 C21 120.5(5)
C18 C17 C16 122.2(5)
C18 C17 H17 118.9
C16 C17 H17 118.9
C17 C18 C19 118.0(5)
C17 C18 C22 121.1(6)
C19 C18 C22 120.8(6)
C18 C19 C20 121.9(5)
C18 C19 H19 119.0
C20 C19 H19 119.0
C19 C20 C15 119.2(5)
C19 C20 C23 119.2(5)
C15 C20 C23 121.6(4)
C20 C23 H23A 109.5
C20 C23 H23B 109.5
H23A C23 H23B 109.5
C20 C23 H23C 109.5
H23A C23 H23C 109.5
H23B C23 H23C 109.5
C18 C22 H22A 109.5
C18 C22 H22B 109.5
H22A C22 H22B 109.5
C18 C22 H22C 109.5
H22A C22 H22C 109.5
H22B C22 H22C 109.5
C25 C24 H24A 109.5
C25 C24 H24B 109.5
H24A C24 H24B 109.5
C25 C24 H24C 109.5
H24A C24 H24C 109.5
H24B C24 H24C 109.5
C26 C25 C30 118.4(6)
C26 C25 C24 119.9(6)
C30 C25 C24 121.7(6)
C26 C25 Ru1 69.6(3)
C30 C25 Ru1 71.4(3)
C24 C25 Ru1 130.3(5)
C27 C26 C25 120.1(5)
C27 C26 Ru1 69.4(3)
C25 C26 Ru1 74.5(3)
C27 C26 H26 119.9
C25 C26 H26 119.9
Ru1 C26 H26 128.4
C26 C27 C28 122.7(5)
C26 C27 Ru1 74.0(3)
C28 C27 Ru1 70.7(3)
C26 C27 H27 118.6
C28 C27 H27 118.6
Ru1 C27 H27 129.1
C27 C28 C29 116.5(6)
C27 C28 C31 120.8(6)
C29 C28 C31 122.7(5)
C27 C28 Ru1 71.6(3)
C29 C28 Ru1 71.3(3)
C31 C28 Ru1 129.4(4)
C30 C29 C28 121.2(5)
C30 C29 Ru1 75.9(3)
C28 C29 Ru1 70.6(3)
C30 C29 H29 119.4
C28 C29 H29 119.4
Ru1 C29 H29 125.8
C29 C30 C25 120.9(5)
C29 C30 Ru1 67.7(3)
C25 C30 Ru1 72.9(3)
C29 C30 H30 119.5
C25 C30 H30 119.5
Ru1 C30 H30 133.1
C33 C31 C28 108.5(6)
C33 C31 C32 111.7(6)
C28 C31 C32 111.8(6)
C33 C31 H31 108.3
C28 C31 H31 108.3
C32 C31 H31 108.3
C31 C32 H32A 109.5
C31 C32 H32B 109.5
H32A C32 H32B 109.5
C31 C32 H32C 109.5
H32A C32 H32C 109.5
H32B C32 H32C 109.5
C31 C33 H33A 109.5
C31 C33 H33B 109.5
H33A C33 H33B 109.5
C31 C33 H33C 109.5
H33A C33 H33C 109.5
H33B C33 H33C 109.5

loop_
_geom_bond_atom_site_label_1
_geom_bond_atom_site_label_2
_geom_bond_distance
Ru1 C13 2.020(5)
Ru1 C1 2.075(5)
Ru1 C28 2.185(6)
Ru1 C29 2.194(5)
Ru1 C27 2.196(6)
Ru1 C26 2.256(5)
Ru1 C30 2.300(5)
Ru1 C25 2.319(6)
Ru1 Br1 2.5592(10)
N1 C13 1.372(6)
N1 C7 1.388(7)
N1 C6 1.430(6)
N2 C13 1.357(6)
N2 C12 1.403(6)
N2 C14 1.472(6)
C15 C16 1.399(6)
C15 C20 1.415(7)
C15 C14 1.516(7)
C1 C6 1.385(8)
C1 C2 1.402(7)
C2 C3 1.386(8)
C2 H2 0.9500
C3 C4 1.390(9)
C3 H3 0.9500
C4 C5 1.392(8)
C4 H4 0.9500
C5 C6 1.398(7)
C5 H5 0.9500
C7 C8 1.388(7)
C7 C12 1.404(7)
C8 C9 1.377(8)
C8 H8 0.9500
C9 C10 1.399(8)
C9 H9 0.9500
C10 C11 1.388(7)
C10 H10 0.9500
C11 C12 1.384(7)
C11 H11 0.9500
C14 H14A 0.9900
C14 H14B 0.9900
C21 C16 1.509(7)
C21 H21A 0.9800
C21 H21B 0.9800
C21 H21C 0.9800
C16 C17 1.387(8)
C17 C18 1.379(8)
C17 H17 0.9500
C18 C19 1.387(8)
C18 C22 1.515(8)
C19 C20 1.390(7)
C19 H19 0.9500
C20 C23 1.510(7)
C23 H23A 0.9800
C23 H23B 0.9800
C23 H23C 0.9800
C22 H22A 0.9800
C22 H22B 0.9800
C22 H22C 0.9800
C24 C25 1.508(9)
C24 H24A 0.9800
C24 H24B 0.9800
C24 H24C 0.9800
C25 C26 1.410(8)
C25 C30 1.415(8)
C26 C27 1.399(8)
C26 H26 0.9500
C27 C28 1.414(8)
C27 H27 0.9500
C28 C29 1.427(8)
C28 C31 1.498(9)
C29 C30 1.406(9)
C29 H29 0.9500
C30 H30 0.9500
C31 C33 1.461(9)
C31 C32 1.512(9)
C31 H31 1.0000
C32 H32A 0.9800
C32 H32B 0.9800
C32 H32C 0.9800
C33 H33A 0.9800
C33 H33B 0.9800
C33 H33C 0.9800

loop_
_geom_torsion_atom_site_label_1
_geom_torsion_atom_site_label_2
_geom_torsion_atom_site_label_3
_geom_torsion_atom_site_label_4
_geom_torsion
C13 Ru1 C1 C6 0.9(4)
C28 Ru1 C1 C6 103.3(4)
C29 Ru1 C1 C6 81.4(5)
C27 Ru1 C1 C6 140.3(4)
C26 Ru1 C1 C6 172.1(4)
C30 Ru1 C1 C6 109.2(8)
C25 Ru1 C1 C6 -174.5(4)
Br1 Ru1 C1 C6 -93.1(4)
C13 Ru1 C1 C2 176.1(5)
C28 Ru1 C1 C2 -81.6(5)
C29 Ru1 C1 C2 -103.5(5)
C27 Ru1 C1 C2 -44.5(5)
C26 Ru1 C1 C2 -12.7(6)
C30 Ru1 C1 C2 -75.7(10)
C25 Ru1 C1 C2 0.6(7)
Br1 Ru1 C1 C2 82.1(5)
C6 C1 C2 C3 0.6(9)
Ru1 C1 C2 C3 -174.6(4)
C1 C2 C3 C4 1.0(9)
C2 C3 C4 C5 -1.5(9)
C3 C4 C5 C6 0.3(8)
C2 C1 C6 C5 -1.9(8)
Ru1 C1 C6 C5 173.8(4)
C2 C1 C6 N1 -178.7(5)
Ru1 C1 C6 N1 -3.0(6)
C4 C5 C6 C1 1.5(8)
C4 C5 C6 N1 177.9(5)
C13 N1 C6 C1 4.2(6)
C7 N1 C6 C1 -172.4(5)
C13 N1 C6 C5 -172.6(5)
C7 N1 C6 C5 10.8(8)
C13 N1 C7 C8 -177.9(5)
C6 N1 C7 C8 -1.3(9)
C13 N1 C7 C12 1.1(5)
C6 N1 C7 C12 177.8(5)
N1 C7 C8 C9 179.9(5)
C12 C7 C8 C9 1.0(7)
C7 C8 C9 C10 -0.9(8)
C8 C9 C10 C11 0.5(8)
C9 C10 C11 C12 -0.2(7)
C10 C11 C12 N2 -179.6(5)
C10 C11 C12 C7 0.3(7)
C13 N2 C12 C11 178.9(5)
C14 N2 C12 C11 -3.1(8)
C13 N2 C12 C7 -1.1(5)
C14 N2 C12 C7 177.0(4)
C8 C7 C12 C11 -0.8(7)
N1 C7 C12 C11 -179.9(4)
C8 C7 C12 N2 179.2(4)
N1 C7 C12 N2 0.0(5)
C12 N2 C13 N1 1.7(5)
C14 N2 C13 N1 -176.4(4)
C12 N2 C13 Ru1 -172.5(4)
C14 N2 C13 Ru1 9.4(8)
C7 N1 C13 N2 -1.7(5)
C6 N1 C13 N2 -179.1(4)
C7 N1 C13 Ru1 173.7(3)
C6 N1 C13 Ru1 -3.6(5)
C1 Ru1 C13 N2 175.2(5)
C28 Ru1 C13 N2 80.4(5)
C29 Ru1 C13 N2 44.0(5)
C27 Ru1 C13 N2 100.2(5)
C26 Ru1 C13 N2 49.5(14)
C30 Ru1 C13 N2 10.9(6)
C25 Ru1 C13 N2 -8.9(7)
Br1 Ru1 C13 N2 -101.1(5)
C1 Ru1 C13 N1 1.5(4)
C28 Ru1 C13 N1 -93.3(4)
C29 Ru1 C13 N1 -129.7(4)
C27 Ru1 C13 N1 -73.5(5)
C26 Ru1 C13 N1 -124.2(11)
C30 Ru1 C13 N1 -162.8(4)
C25 Ru1 C13 N1 177.4(4)
Br1 Ru1 C13 N1 85.2(4)
C13 N2 C14 C15 133.6(5)
C12 N2 C14 C15 -44.3(6)
C16 C15 C14 N2 -58.0(6)
C20 C15 C14 N2 123.3(5)
C20 C15 C16 C17 -2.3(7)
C14 C15 C16 C17 179.0(5)
C20 C15 C16 C21 177.6(5)
C14 C15 C16 C21 -1.1(7)
C15 C16 C17 C18 2.0(8)
C21 C16 C17 C18 -177.9(5)
C16 C17 C18 C19 0.1(9)
C16 C17 C18 C22 179.8(6)
C17 C18 C19 C20 -2.0(9)
C22 C18 C19 C20 178.3(6)
C18 C19 C20 C15 1.7(8)
C18 C19 C20 C23 -176.4(6)
C16 C15 C20 C19 0.5(7)
C14 C15 C20 C19 179.2(5)
C16 C15 C20 C23 178.5(5)
C14 C15 C20 C23 -2.8(7)
C13 Ru1 C25 C26 164.9(4)
C1 Ru1 C25 C26 -21.9(6)
C28 Ru1 C25 C26 66.4(4)
C29 Ru1 C25 C26 103.9(4)
C27 Ru1 C25 C26 29.5(4)
C30 Ru1 C25 C26 131.3(6)
Br1 Ru1 C25 C26 -101.7(4)
C13 Ru1 C25 C30 33.6(6)
C1 Ru1 C25 C30 -153.2(4)
C28 Ru1 C25 C30 -64.9(4)
C29 Ru1 C25 C30 -27.4(4)
C27 Ru1 C25 C30 -101.8(4)
C26 Ru1 C25 C30 -131.3(6)
Br1 Ru1 C25 C30 127.0(4)
C13 Ru1 C25 C24 -82.6(6)
C1 Ru1 C25 C24 90.6(6)
C28 Ru1 C25 C24 178.9(6)
C29 Ru1 C25 C24 -143.6(6)
C27 Ru1 C25 C24 142.0(6)
C26 Ru1 C25 C24 112.5(7)
C30 Ru1 C25 C24 -116.2(7)
Br1 Ru1 C25 C24 10.8(5)
C30 C25 C26 C27 -0.2(9)
C24 C25 C26 C27 -179.9(6)
Ru1 C25 C26 C27 -54.3(5)
C30 C25 C26 Ru1 54.0(5)
C24 C25 C26 Ru1 -125.6(6)
C13 Ru1 C26 C27 61.1(12)
C1 Ru1 C26 C27 -62.2(4)
C28 Ru1 C26 C27 28.4(3)
C29 Ru1 C26 C27 66.7(4)
C30 Ru1 C26 C27 102.3(4)
C25 Ru1 C26 C27 131.4(6)
Br1 Ru1 C26 C27 -148.5(3)
C13 Ru1 C26 C25 -70.3(13)
C1 Ru1 C26 C25 166.4(4)
C28 Ru1 C26 C25 -103.0(4)
C29 Ru1 C26 C25 -64.7(4)
C27 Ru1 C26 C25 -131.4(6)
C30 Ru1 C26 C25 -29.1(4)
Br1 Ru1 C26 C25 80.1(4)
C25 C26 C27 C28 3.0(9)
Ru1 C26 C27 C28 -53.7(5)
C25 C26 C27 Ru1 56.7(5)
C13 Ru1 C27 C26 -166.6(3)
C1 Ru1 C27 C26 123.4(3)
C28 Ru1 C27 C26 -134.1(5)
C29 Ru1 C27 C26 -101.9(4)
C30 Ru1 C27 C26 -64.9(4)
C25 Ru1 C27 C26 -29.0(3)
Br1 Ru1 C27 C26 40.3(4)
C13 Ru1 C27 C28 -32.5(5)
C1 Ru1 C27 C28 -102.5(4)
C29 Ru1 C27 C28 32.2(3)
C26 Ru1 C27 C28 134.1(5)
C30 Ru1 C27 C28 69.2(4)
C25 Ru1 C27 C28 105.1(4)
Br1 Ru1 C27 C28 174.3(3)
C26 C27 C28 C29 -1.9(8)
Ru1 C27 C28 C29 -57.1(4)
C26 C27 C28 C31 -179.3(6)
Ru1 C27 C28 C31 125.5(5)
C26 C27 C28 Ru1 55.2(5)
C13 Ru1 C28 C27 158.1(3)
C1 Ru1 C28 C27 80.0(4)
C29 Ru1 C28 C27 -127.5(5)
C26 Ru1 C28 C27 -27.6(3)
C30 Ru1 C28 C27 -98.2(4)
C25 Ru1 C28 C27 -63.1(3)
Br1 Ru1 C28 C27 -16.3(8)
C13 Ru1 C28 C29 -74.4(4)
C1 Ru1 C28 C29 -152.5(3)
C27 Ru1 C28 C29 127.5(5)
C26 Ru1 C28 C29 99.9(4)
C30 Ru1 C28 C29 29.2(3)
C25 Ru1 C28 C29 64.3(3)
Br1 Ru1 C28 C29 111.1(6)
C13 Ru1 C28 C31 42.9(6)
C1 Ru1 C28 C31 -35.1(6)
C29 Ru1 C28 C31 117.4(7)
C27 Ru1 C28 C31 -115.2(7)
C26 Ru1 C28 C31 -142.8(6)
C30 Ru1 C28 C31 146.6(6)
C25 Ru1 C28 C31 -178.3(6)
Br1 Ru1 C28 C31 -131.5(5)
C27 C28 C29 C30 -1.9(8)
C31 C28 C29 C30 175.5(5)
Ru1 C28 C29 C30 -59.1(5)
C27 C28 C29 Ru1 57.3(4)
C31 C28 C29 Ru1 -125.4(5)
C13 Ru1 C29 C30 -118.6(3)
C1 Ru1 C29 C30 167.7(3)
C28 Ru1 C29 C30 130.8(5)
C27 Ru1 C29 C30 98.9(4)
C26 Ru1 C29 C30 62.4(3)
C25 Ru1 C29 C30 26.9(3)
Br1 Ru1 C29 C30 -21.9(5)
C13 Ru1 C29 C28 110.6(3)
C1 Ru1 C29 C28 36.9(4)
C27 Ru1 C29 C28 -31.9(3)
C26 Ru1 C29 C28 -68.4(3)
C30 Ru1 C29 C28 -130.8(5)
C25 Ru1 C29 C28 -103.9(4)
Br1 Ru1 C29 C28 -152.7(3)
C28 C29 C30 C25 4.6(8)
Ru1 C29 C30 C25 -52.0(5)
C28 C29 C30 Ru1 56.6(5)
C26 C25 C30 C29 -3.5(9)
C24 C25 C30 C29 176.2(6)
Ru1 C25 C30 C29 49.7(5)
C26 C25 C30 Ru1 -53.2(5)
C24 C25 C30 Ru1 126.5(6)
C13 Ru1 C30 C29 67.1(4)
C1 Ru1 C30 C29 -36.9(9)
C28 Ru1 C30 C29 -30.5(3)
C27 Ru1 C30 C29 -69.0(3)
C26 Ru1 C30 C29 -105.8(4)
C25 Ru1 C30 C29 -135.0(5)
Br1 Ru1 C30 C29 166.8(3)
C13 Ru1 C30 C25 -157.9(4)
C1 Ru1 C30 C25 98.1(9)
C28 Ru1 C30 C25 104.5(4)
C29 Ru1 C30 C25 135.0(5)
C27 Ru1 C30 C25 66.0(4)
C26 Ru1 C30 C25 29.2(4)
Br1 Ru1 C30 C25 -58.2(4)
C27 C28 C31 C33 90.4(7)
C29 C28 C31 C33 -86.9(7)
Ru1 C28 C31 C33 -178.8(5)
C27 C28 C31 C32 -146.1(6)
C29 C28 C31 C32 36.7(8)
Ru1 C28 C31 C32 -55.3(8)
